data_4309894
loop_
_publ_author_name
'Paul A. Duckmanton'
'Alexander J. Blake'
'Jason B. Love'

_publ_section_title
;
Palladium and Rhodium Ureaphosphine Complexes: Exploring Structural and
Catalytic Consequences of Anion Binding
;
_journal_name_full 'Inorganic Chemistry'
_journal_page_first 7708
_journal_page_last 7710
_journal_paper_doi 10.1021/ic051110f
_journal_volume 44
_journal_year 2005
_chemical_formula_moiety 'C50 H42 Cl2 N4 O2 P2 Pd, C16 H36 N, 2(Cl0.50)'
_chemical_formula_sum 'C66 H78 Cl3 N5 O2 P2 Pd'
_chemical_formula_weight 1248.02
_chemical_name_systematic
; 
 ? 
;
_space_group_IT_number 11
_symmetry_cell_setting monoclinic
_symmetry_space_group_name_Hall '-P 2yb'
_symmetry_space_group_name_H-M 'P 1 21/m 1'
_atom_sites_solution_hydrogens geom
_atom_sites_solution_primary direct
_atom_sites_solution_secondary difmap
_audit_creation_method SHELXL-97
_cell_angle_alpha 90.00
_cell_angle_beta 90.221(2)
_cell_angle_gamma 90.00
_cell_formula_units_Z 2
_cell_length_a 9.4731(10)
_cell_length_b 22.807(2)
_cell_length_c 14.223(2)
_cell_measurement_reflns_used 2422
_cell_measurement_temperature 150(2)
_cell_measurement_theta_max 22.15
_cell_measurement_theta_min 2.3
_cell_volume 3072.9(6)
_computing_cell_refinement 'Bruker SAINT version 6.36a (Bruker, 2002)'
_computing_data_collection 'Bruker SMART version 5.624 (Bruker, 2001)'
_computing_data_reduction 'Bruker SAINT; Bruker SHELXTL (Bruker, 2001)'
_computing_molecular_graphics 'Bruker SHELXTL'
_computing_publication_material 'SHELXL-97; enCIFer (CCDC, 2003); PLATON (Spek, 2003)'
_computing_structure_refinement 'SHELXL-97 (Sheldrick, 1997)'
_computing_structure_solution 'SHELXS-97 (Sheldrick, 1990)'
_diffrn_ambient_temperature 150(2)
_diffrn_measured_fraction_theta_full 0.973
_diffrn_measured_fraction_theta_max 0.971
_diffrn_measurement_device_type 'Bruker SMART1000 CCD area detector'
_diffrn_measurement_method omega
_diffrn_radiation_monochromator graphite
_diffrn_radiation_source 'normal-focus sealed tube'
_diffrn_radiation_type MoK\a
_diffrn_radiation_wavelength 0.71073
_diffrn_reflns_av_R_equivalents 0.061
_diffrn_reflns_av_sigmaI/netI 0.083
_diffrn_reflns_limit_h_max 12
_diffrn_reflns_limit_h_min -11
_diffrn_reflns_limit_k_max 25
_diffrn_reflns_limit_k_min -29
_diffrn_reflns_limit_l_max 16
_diffrn_reflns_limit_l_min -18
_diffrn_reflns_number 17036
_diffrn_reflns_theta_full 27.50
_diffrn_reflns_theta_max 27.5
_diffrn_reflns_theta_min 2.15
_diffrn_standards_decay_% 0
_exptl_absorpt_coefficient_mu 0.533
_exptl_absorpt_correction_T_max 1.000
_exptl_absorpt_correction_T_min 0.676
_exptl_absorpt_correction_type multi-scan
_exptl_absorpt_process_details '(SADABS version 2.03; Bruker, 2001)'
_exptl_crystal_colour yellow
_exptl_crystal_density_diffrn 1.349
_exptl_crystal_density_method 'not measured'
_exptl_crystal_description plate
_exptl_crystal_F_000 1304
_exptl_crystal_size_max 0.14
_exptl_crystal_size_mid 0.12
_exptl_crystal_size_min 0.02
_refine_diff_density_max 0.86
_refine_diff_density_min -0.93
_refine_diff_density_rms 0.10
_refine_ls_extinction_method none
_refine_ls_goodness_of_fit_ref 1.03
_refine_ls_hydrogen_treatment mixed
_refine_ls_matrix_type full
_refine_ls_number_parameters 379
_refine_ls_number_reflns 7046
_refine_ls_number_restraints 81
_refine_ls_restrained_S_all 1.04
_refine_ls_R_factor_all 0.0947
_refine_ls_R_factor_gt 0.0533
_refine_ls_shift/su_max 0.001
_refine_ls_shift/su_mean 0.000
_refine_ls_structure_factor_coef Fsqd
_refine_ls_weighting_details 'calc w=1/[\s^2^(Fo^2^)+(0.040P)^2^+3.973P] where P=(Fo^2^+2Fc^2^)/3'
_refine_ls_weighting_scheme calc
_refine_ls_wR_factor_gt 0.105
_refine_ls_wR_factor_ref 0.122
_reflns_number_gt 4854
_reflns_number_total 7061
_reflns_threshold_expression >2sigma(I)
_cod_data_source_file ic051110fsi20050704_082715.cif
_cod_data_source_block PDPOBA
_cod_depositor_comments
;
The following automatic conversions were performed:
'_symmetry_cell_setting' value 'Monoclinic' changed to 'monoclinic'
according to '/home/saulius/struct/CIF-dictionaries/cif_core.dic'
dictionary named 'cif_core.dic' version 2.4.1 from 2010-06-29.

Automatic conversion script
Id: cif_fix_enum 1527 2010-12-29 10:47:43Z saulius 
;
_cod_original_cell_volume 3073.1(10)
_cod_database_code 4309894

loop_
_symmetry_equiv_pos_as_xyz
'x, y, z'
'-x, y+1/2, -z'
'-x, -y, -z'
'x, -y-1/2, z'

loop_
_atom_site_label
_atom_site_type_symbol
_atom_site_fract_x
_atom_site_fract_y
_atom_site_fract_z
_atom_site_U_iso_or_equiv
_atom_site_adp_type
_atom_site_occupancy
_atom_site_symmetry_multiplicity
_atom_site_calc_flag
_atom_site_refinement_flags
_atom_site_disorder_assembly
_atom_site_disorder_group
Pd1 Pd 0.67602(5) 0.2500 0.50136(3) 0.02113(12) Uani 1 2 d S . .
Cl1 Cl 0.8401(2) 0.2500 0.38397(15) 0.0604(6) Uani 1 2 d S . .
Cl2 Cl 0.54571(17) 0.2500 0.63752(10) 0.0302(4) Uani 1 2 d S . .
P1 P 0.64587(10) 0.14782(4) 0.49788(8) 0.0216(2) Uani 1 1 d . . .
O1 O 1.0519(4) 0.05536(15) 0.8820(2) 0.0483(9) Uani 1 1 d . . .
N1 N 0.8929(4) 0.12135(17) 0.8212(3) 0.0377(10) Uani 1 1 d . . .
H1A H 0.8531 0.1554 0.8327 0.045 Uiso 1 1 calc R . .
N2 N 0.9772(4) 0.13299(17) 0.9701(2) 0.0365(10) Uani 1 1 d . . .
H2A H 0.9183 0.1628 0.9689 0.044 Uiso 1 1 calc R . .
C1 C 0.6760(5) 0.11005(18) 0.3865(3) 0.0272(9) Uani 1 1 d . . .
C2 C 0.5666(5) 0.0802(3) 0.3407(4) 0.0560(17) Uani 1 1 d . . .
H2B H 0.4742 0.0800 0.3664 0.067 Uiso 1 1 calc R . .
C3 C 0.5949(6) 0.0506(3) 0.2571(5) 0.082(3) Uani 1 1 d . . .
H3A H 0.5208 0.0305 0.2257 0.099 Uiso 1 1 calc R . .
C4 C 0.7276(6) 0.0502(3) 0.2197(4) 0.0571(17) Uani 1 1 d . . .
H4A H 0.7450 0.0302 0.1623 0.069 Uiso 1 1 calc R . .
C5 C 0.8349(6) 0.0785(2) 0.2648(3) 0.0417(13) Uani 1 1 d . . .
H5A H 0.9273 0.0778 0.2392 0.050 Uiso 1 1 calc R . .
C6 C 0.8098(5) 0.10864(19) 0.3485(3) 0.0329(11) Uani 1 1 d . . .
H6A H 0.8852 0.1283 0.3794 0.040 Uiso 1 1 calc R . .
C7 C 0.4613(4) 0.13218(18) 0.5232(3) 0.0278(10) Uani 1 1 d . . .
C8 C 0.4197(5) 0.0910(2) 0.5890(3) 0.0355(11) Uani 1 1 d . . .
H8A H 0.4885 0.0700 0.6242 0.043 Uiso 1 1 calc R . .
C9 C 0.2763(6) 0.0805(2) 0.6033(4) 0.0473(14) Uani 1 1 d . . .
H9A H 0.2478 0.0527 0.6492 0.057 Uiso 1 1 calc R . .
C10 C 0.1766(5) 0.1096(2) 0.5521(4) 0.0477(14) Uani 1 1 d . . .
H10A H 0.0793 0.1018 0.5621 0.057 Uiso 1 1 calc R . .
C11 C 0.2168(5) 0.1508(2) 0.4856(4) 0.0438(13) Uani 1 1 d . . .
H11A H 0.1475 0.1711 0.4498 0.053 Uiso 1 1 calc R . .
C12 C 0.3576(5) 0.1618(2) 0.4720(3) 0.0334(11) Uani 1 1 d . . .
H12A H 0.3851 0.1903 0.4268 0.040 Uiso 1 1 calc R . .
C13 C 0.7474(4) 0.10479(18) 0.5820(3) 0.0244(9) Uani 1 1 d . . .
C14 C 0.7857(4) 0.12853(18) 0.6684(3) 0.0239(9) Uani 1 1 d . . .
H14A H 0.7606 0.1678 0.6829 0.029 Uiso 1 1 calc R . .
C15 C 0.8612(5) 0.09515(19) 0.7344(3) 0.0317(11) Uani 1 1 d . . .
C16 C 0.8997(6) 0.0377(2) 0.7118(3) 0.0439(13) Uani 1 1 d . . .
H16A H 0.9528 0.0148 0.7551 0.053 Uiso 1 1 calc R . .
C17 C 0.8598(6) 0.0146(2) 0.6261(4) 0.0476(14) Uani 1 1 d . . .
H17A H 0.8847 -0.0247 0.6117 0.057 Uiso 1 1 calc R . .
C18 C 0.7849(5) 0.04690(19) 0.5608(3) 0.0369(12) Uani 1 1 d . . .
H18A H 0.7591 0.0301 0.5021 0.044 Uiso 1 1 calc R . .
C19 C 0.9809(5) 0.0990(2) 0.8910(3) 0.0345(11) Uani 1 1 d . . .
C20 C 1.0565(5) 0.1259(2) 1.0530(3) 0.0325(11) Uani 1 1 d . . .
C21 C 1.1452(5) 0.0783(2) 1.0699(3) 0.0405(12) Uani 1 1 d . . .
H21A H 1.1543 0.0477 1.0250 0.049 Uiso 1 1 calc R . .
C22 C 1.2199(5) 0.0766(3) 1.1540(4) 0.0533(15) Uani 1 1 d . . .
H22A H 1.2811 0.0444 1.1659 0.064 Uiso 1 1 calc R . .
C23 C 1.2083(7) 0.1196(3) 1.2203(4) 0.0667(19) Uani 1 1 d . . .
H23A H 1.2621 0.1177 1.2767 0.080 Uiso 1 1 calc R . .
C24 C 1.1176(7) 0.1657(3) 1.2044(4) 0.0625(18) Uani 1 1 d . . .
H24A H 1.1071 0.1954 1.2506 0.075 Uiso 1 1 calc R . .
C25 C 1.0417(6) 0.1689(2) 1.1215(4) 0.0499(15) Uani 1 1 d . . .
H25A H 0.9789 0.2007 1.1112 0.060 Uiso 1 1 calc R . .
N1' N 1.3693(6) 0.2500 0.9092(4) 0.0526(17) Uani 1 2 d S . .
C1' C 1.3543(8) 0.2500 1.0151(5) 0.069(3) Uani 1 2 d SD . .
H1'A H 1.2990 0.2850 1.0334 0.082 Uiso 0.25 1 calc PR A 1
H1'B H 1.2990 0.2150 1.0334 0.082 Uiso 0.25 1 calc PR A 1
H1'A H 1.2708 0.2735 1.0331 0.082 Uiso 0.25 1 d PR A -2
H1'B H 1.3390 0.2093 1.0372 0.082 Uiso 0.25 1 d PR A -2
C2' C 1.4883(13) 0.2500 1.0700(8) 0.058(5) Uiso 0.50 2 d SPD B 1
H2'A H 1.5446 0.2852 1.0541 0.070 Uiso 0.25 1 calc PR B 1
H2'B H 1.5446 0.2148 1.0541 0.070 Uiso 0.25 1 calc PR B 1
C3' C 1.4551(16) 0.2500 1.1733(8) 0.065(7) Uiso 0.50 2 d SPD B 1
H3'A H 1.3981 0.2851 1.1885 0.078 Uiso 0.25 1 calc PR B 1
H3'B H 1.3981 0.2149 1.1885 0.078 Uiso 0.25 1 calc PR B 1
C4' C 1.5847(15) 0.2500 1.2317(9) 0.050(4) Uiso 0.50 2 d SPD B 1
H4'A H 1.5589 0.2500 1.2984 0.075 Uiso 0.50 2 calc SPR B 1
H4'B H 1.6406 0.2851 1.2178 0.075 Uiso 0.25 1 calc PR B 1
H4'C H 1.6406 0.2149 1.2178 0.075 Uiso 0.25 1 calc PR B 1
C2A C 1.480(2) 0.2759(11) 1.0648(13) 0.069(7) Uiso 0.25 1 d PD B -2
H2AA H 1.5669 0.2594 1.0365 0.083 Uiso 0.25 1 calc PR B -2
H2AB H 1.4812 0.3187 1.0533 0.083 Uiso 0.25 1 calc PR B -2
C3A C 1.486(3) 0.2658(11) 1.1684(11) 0.085(12) Uiso 0.25 1 d PD B -2
H3AA H 1.5411 0.2977 1.1981 0.102 Uiso 0.25 1 calc PR B -2
H3AB H 1.3889 0.2674 1.1938 0.102 Uiso 0.25 1 calc PR B -2
C4A C 1.551(3) 0.2084(12) 1.1946(19) 0.095(10) Uiso 0.25 1 d PD B -2
H4AA H 1.5484 0.2037 1.2631 0.143 Uiso 0.25 1 calc PR B -2
H4AB H 1.6487 0.2073 1.1730 0.143 Uiso 0.25 1 calc PR B -2
H4AC H 1.4973 0.1765 1.1650 0.143 Uiso 0.25 1 calc PR B -2
C5' C 1.4512(6) 0.1964(2) 0.8761(4) 0.0483(13) Uani 1 1 d D . .
H5'A H 1.4669 0.2001 0.8076 0.058 Uiso 1 1 calc R B .
H5'B H 1.5449 0.1967 0.9071 0.058 Uiso 1 1 calc R . .
C6' C 1.3829(6) 0.1376(2) 0.8945(5) 0.0688(19) Uani 1 1 d D B .
H6'A H 1.3437 0.1371 0.9589 0.083 Uiso 1 1 calc R . .
H6'B H 1.3040 0.1317 0.8497 0.083 Uiso 1 1 calc R . .
C7' C 1.4879(7) 0.0887(3) 0.8841(5) 0.075(2) Uani 1 1 d D . .
H7'A H 1.4354 0.0515 0.8763 0.089 Uiso 1 1 calc R B .
H7'B H 1.5424 0.0953 0.8258 0.089 Uiso 1 1 calc R . .
C8' C 1.5898(7) 0.0818(3) 0.9643(5) 0.082(2) Uani 1 1 d D B .
H8'A H 1.6547 0.0494 0.9509 0.122 Uiso 1 1 calc R . .
H8'B H 1.5377 0.0733 1.0221 0.122 Uiso 1 1 calc R . .
H8'C H 1.6437 0.1181 0.9723 0.122 Uiso 1 1 calc R . .
C9' C 1.2202(8) 0.2500 0.8674(5) 0.067(3) Uani 1 2 d SD . .
H9'A H 1.1697 0.2150 0.8911 0.080 Uiso 0.50 1 calc PR B .
H9'B H 1.1697 0.2850 0.8911 0.080 Uiso 0.50 1 calc PR . .
C10' C 1.2115(7) 0.2500 0.7622(5) 0.058(2) Uani 1 2 d SD . .
H10B H 1.2857 0.2762 0.7371 0.070 Uiso 0.50 1 calc PR . .
H10C H 1.2308 0.2099 0.7390 0.070 Uiso 0.50 1 calc PR . .
C11' C 1.0718(9) 0.2695(4) 0.7256(6) 0.055(3) Uiso 0.50 1 d PD . -1
H11D H 0.9975 0.2547 0.7683 0.066 Uiso 0.50 1 calc PR . -1
H11E H 1.0685 0.3129 0.7275 0.066 Uiso 0.50 1 calc PR . -1
C12' C 1.0384(8) 0.2500 0.6288(5) 0.057(2) Uani 1 2 d SD . .
H12B H 0.9450 0.2646 0.6105 0.085 Uiso 0.50 1 calc PR . .
H12C H 1.0387 0.2071 0.6263 0.085 Uiso 0.50 1 calc PR . .
H12D H 1.1095 0.2654 0.5854 0.085 Uiso 0.50 1 calc PR . .
Cl3 Cl 0.80751(17) 0.2500 0.91795(11) 0.0345(4) Uani 1 2 d S . .

loop_
_atom_site_aniso_label
_atom_site_aniso_U_11
_atom_site_aniso_U_22
_atom_site_aniso_U_33
_atom_site_aniso_U_23
_atom_site_aniso_U_13
_atom_site_aniso_U_12
Pd1 0.0230(2) 0.0211(2) 0.0193(2) 0.000 0.0010(2) 0.000
Cl1 0.0843(16) 0.0287(9) 0.0685(13) 0.000 0.0531(12) 0.000
Cl2 0.0362(9) 0.0272(8) 0.0272(8) 0.000 0.0101(7) 0.000
P1 0.0232(6) 0.0211(5) 0.0203(5) -0.0007(5) -0.0019(5) -0.0001(4)
O1 0.056(2) 0.044(2) 0.045(2) -0.0036(17) -0.0205(18) 0.0197(19)
N1 0.053(3) 0.031(2) 0.028(2) -0.0029(17) -0.0144(19) 0.0108(19)
N2 0.046(3) 0.034(2) 0.030(2) 0.0015(17) -0.0142(18) 0.0073(18)
C1 0.033(3) 0.023(2) 0.026(2) -0.0017(17) -0.0030(19) 0.0069(19)
C2 0.029(3) 0.084(4) 0.056(4) -0.042(3) -0.013(3) 0.015(3)
C3 0.045(4) 0.131(6) 0.070(4) -0.068(4) -0.030(3) 0.036(4)
C4 0.058(4) 0.076(4) 0.037(3) -0.023(3) -0.013(3) 0.033(3)
C5 0.052(3) 0.033(3) 0.041(3) 0.002(2) 0.019(3) 0.015(2)
C6 0.036(3) 0.027(2) 0.036(3) -0.001(2) 0.004(2) 0.001(2)
C7 0.027(2) 0.027(2) 0.029(3) -0.0100(18) 0.0048(18) -0.0042(18)
C8 0.032(3) 0.041(3) 0.034(3) -0.001(2) 0.004(2) -0.009(2)
C9 0.046(3) 0.047(3) 0.049(3) -0.004(3) 0.014(3) -0.016(3)
C10 0.025(3) 0.064(4) 0.055(3) -0.021(3) 0.012(3) -0.011(3)
C11 0.023(2) 0.059(3) 0.049(3) -0.020(3) -0.001(2) 0.003(2)
C12 0.034(3) 0.035(3) 0.031(3) -0.0088(19) -0.0004(19) -0.001(2)
C13 0.024(2) 0.022(2) 0.027(2) 0.0006(17) -0.0037(18) -0.0030(17)
C14 0.018(2) 0.024(2) 0.030(2) 0.0016(18) -0.0013(18) 0.0014(17)
C15 0.039(3) 0.029(2) 0.028(2) 0.0000(19) -0.006(2) 0.001(2)
C16 0.068(4) 0.024(3) 0.039(3) 0.004(2) -0.015(3) 0.006(2)
C17 0.080(4) 0.022(2) 0.041(3) -0.002(2) -0.021(3) 0.008(2)
C18 0.057(3) 0.024(2) 0.030(3) 0.0008(19) -0.013(2) 0.002(2)
C19 0.039(3) 0.036(3) 0.028(3) 0.008(2) -0.010(2) 0.001(2)
C20 0.033(3) 0.036(3) 0.028(3) 0.010(2) -0.007(2) -0.012(2)
C21 0.030(3) 0.059(3) 0.033(3) 0.012(2) -0.005(2) 0.000(2)
C22 0.035(3) 0.084(4) 0.040(3) 0.018(3) -0.011(3) 0.003(3)
C23 0.061(4) 0.090(5) 0.049(4) 0.017(4) -0.036(3) -0.020(4)
C24 0.098(5) 0.045(3) 0.044(3) 0.005(3) -0.032(3) -0.024(3)
C25 0.072(4) 0.032(3) 0.045(3) 0.007(2) -0.023(3) -0.010(3)
N1' 0.036(4) 0.076(5) 0.046(4) 0.000 0.025(3) 0.000
C1' 0.055(6) 0.110(8) 0.042(5) 0.000 0.025(4) 0.000
C5' 0.041(3) 0.059(3) 0.045(3) 0.005(3) 0.018(2) -0.001(3)
C6' 0.054(4) 0.077(5) 0.075(5) 0.019(4) 0.010(3) -0.017(4)
C7' 0.089(5) 0.056(4) 0.078(5) 0.003(4) 0.007(4) -0.020(4)
C8' 0.094(5) 0.070(5) 0.081(5) 0.017(4) 0.004(4) -0.001(4)
C9' 0.028(4) 0.097(7) 0.075(7) 0.000 0.017(4) 0.000
C10' 0.036(5) 0.075(6) 0.064(6) 0.000 0.010(4) 0.000
C12' 0.032(4) 0.049(5) 0.089(7) 0.000 0.014(4) 0.000
Cl3 0.0342(9) 0.0339(9) 0.0355(9) 0.000 -0.0031(7) 0.000

loop_
_atom_type_symbol
_atom_type_description
_atom_type_scat_dispersion_real
_atom_type_scat_dispersion_imag
_atom_type_scat_source
C C 0.0033 0.0016 'International Tables Vol C Tables 4.2.6.8 and 6.1.1.4'
Cl Cl 0.1484 0.1585 'International Tables Vol C Tables 4.2.6.8 and 6.1.1.4'
N N 0.0061 0.0033 'International Tables Vol C Tables 4.2.6.8 and 6.1.1.4'
O O 0.0106 0.0060 'International Tables Vol C Tables 4.2.6.8 and 6.1.1.4'
P P 0.1023 0.0942 'International Tables Vol C Tables 4.2.6.8 and 6.1.1.4'
Pd Pd -0.9988 1.0072 'International Tables Vol C Tables 4.2.6.8 and 6.1.1.4'
H H 0.0000 0.0000 'International Tables Vol C Tables 4.2.6.8 and 6.1.1.4'

loop_
_geom_angle_atom_site_label_1
_geom_angle_atom_site_label_2
_geom_angle_atom_site_label_3
_geom_angle
_geom_angle_site_symmetry_1
_geom_angle_site_symmetry_3
_geom_angle_publ_flag
Cl1 Pd1 Cl2 169.59(8) . . ?
Cl1 Pd1 P1 93.88(3) . . ?
Cl2 Pd1 P1 87.25(3) . . ?
P1 Pd1 P1 165.83(5) 4_565 . ?
C13 P1 C7 105.7(2) . . ?
C13 P1 C1 103.42(19) . . ?
C7 P1 C1 103.4(2) . . ?
C13 P1 Pd1 117.22(13) . . ?
C7 P1 Pd1 107.87(14) . . ?
C1 P1 Pd1 117.82(14) . . ?
C19 N1 C15 126.7(4) . . ?
C19 N2 C20 127.6(4) . . ?
C6 C1 C2 119.1(4) . . ?
C6 C1 P1 119.8(3) . . ?
C2 C1 P1 121.0(4) . . ?
C3 C2 C1 119.2(5) . . ?
C4 C3 C2 121.0(6) . . ?
C5 C4 C3 119.9(5) . . ?
C4 C5 C6 120.4(5) . . ?
C1 C6 C5 120.3(5) . . ?
C8 C7 C12 118.7(4) . . ?
C8 C7 P1 122.8(4) . . ?
C12 C7 P1 118.5(3) . . ?
C7 C8 C9 119.6(5) . . ?
C10 C9 C8 120.8(5) . . ?
C9 C10 C11 120.1(5) . . ?
C12 C11 C10 119.3(5) . . ?
C11 C12 C7 121.4(5) . . ?
C14 C13 C18 119.5(4) . . ?
C14 C13 P1 120.5(3) . . ?
C18 C13 P1 120.0(3) . . ?
C13 C14 C15 120.8(4) . . ?
C16 C15 C14 119.2(4) . . ?
C16 C15 N1 123.1(4) . . ?
C14 C15 N1 117.7(4) . . ?
C17 C16 C15 119.3(4) . . ?
C16 C17 C18 122.0(4) . . ?
C17 C18 C13 119.2(4) . . ?
O1 C19 N2 124.7(4) . . ?
O1 C19 N1 124.0(4) . . ?
N2 C19 N1 111.2(4) . . ?
C25 C20 C21 119.4(4) . . ?
C25 C20 N2 116.9(4) . . ?
C21 C20 N2 123.7(4) . . ?
C22 C21 C20 118.4(5) . . ?
C23 C22 C21 122.2(6) . . ?
C22 C23 C24 119.2(5) . . ?
C23 C24 C25 120.3(6) . . ?
C24 C25 C20 120.5(5) . . ?
C1' N1' C5' 110.9(4) . . ?
C5' N1' C5' 106.8(5) 4_565 . ?
C1' N1' C9' 107.3(5) . . ?
C5' N1' C9' 110.5(4) . . ?
C2' C1' N1' 116.1(7) . . ?
C2A C1' N1' 113.0(9) . . ?
C1' C2' C3' 109.4(9) . . ?
C4' C3' C2' 111.9(11) . . ?
C3A C2A C1' 115.4(12) . . ?
C4A C3A C2A 113.3(12) . . ?
C6' C5' N1' 116.1(4) . . ?
C7' C6' C5' 111.0(5) . . ?
C8' C7' C6' 115.3(6) . . ?
C10' C9' N1' 115.8(6) . . ?
C11' C10' C9' 113.2(6) . . ?
C12' C11' C10' 115.0(7) . . ?

loop_
_geom_bond_atom_site_label_1
_geom_bond_atom_site_label_2
_geom_bond_distance
_geom_bond_site_symmetry_2
_geom_bond_publ_flag
Pd1 Cl1 2.2857(18) . ?
Pd1 Cl2 2.3007(16) . ?
Pd1 P1 2.3484(10) . ?
P1 C1 1.827(4) . ?
P1 C7 1.821(4) . ?
P1 C13 1.819(4) . ?
O1 C19 1.208(5) . ?
N1 C19 1.390(5) . ?
N1 C15 1.403(5) . ?
N2 C19 1.367(6) . ?
N2 C20 1.406(5) . ?
C1 C6 1.380(6) . ?
C1 C2 1.398(6) . ?
C2 C3 1.394(7) . ?
C3 C4 1.367(8) . ?
C4 C5 1.363(7) . ?
C5 C6 1.395(6) . ?
C7 C8 1.385(6) . ?
C7 C12 1.395(6) . ?
C8 C9 1.395(7) . ?
C9 C10 1.363(7) . ?
C10 C11 1.387(7) . ?
C11 C12 1.372(6) . ?
C13 C14 1.390(6) . ?
C13 C18 1.400(6) . ?
C14 C15 1.403(6) . ?
C15 C16 1.398(6) . ?
C16 C17 1.379(6) . ?
C17 C18 1.380(6) . ?
C20 C25 1.390(7) . ?
C20 C21 1.393(7) . ?
C21 C22 1.388(7) . ?
C22 C23 1.365(9) . ?
C23 C24 1.376(9) . ?
C24 C25 1.380(7) . ?
N1' C1' 1.513(9) . ?
N1' C5' 1.524(6) . ?
N1' C9' 1.530(9) . ?
C1' C2' 1.488(8) . ?
C1' C2A 1.506(8) . ?
C2' C3' 1.502(8) . ?
C3' C4' 1.480(8) . ?
C2A C3A 1.492(8) . ?
C3A C4A 1.491(8) . ?
C5' C6' 1.510(6) . ?
C6' C7' 1.502(6) . ?
C7' C8' 1.501(6) . ?
C9' C10' 1.498(7) . ?
C10' C11' 1.489(7) . ?
C11' C12' 1.481(7) . ?

loop_
_geom_hbond_atom_site_label_D
_geom_hbond_atom_site_label_H
_geom_hbond_atom_site_label_A
_geom_hbond_distance_DH
_geom_hbond_distance_HA
_geom_hbond_distance_DA
_geom_hbond_angle_DHA
_geom_hbond_site_symmetry_A
N1 H1A Cl3 0.88 2.51 3.341(4) 157.3 .
N2 H2A Cl3 0.88 2.36 3.201(4) 159.7 .
